data_7717155
loop_
_publ_author_name
'Calder, Ethan D. E.'
'Male, Louise'
'Jupp, Andrew R.'

_publ_section_title
;
 Accessing five- and seven-membered phosphorus-based heterocycles
 <i>via</i> cycloaddition reactions of azophosphines.
;
_journal_issue 36
_journal_name_full 'Dalton transactions (Cambridge, England : 2003)'
_journal_page_first 15032
_journal_page_last 15039
_journal_paper_doi 10.1039/d4dt02248c
_journal_volume 53
_journal_year 2024
_chemical_formula_moiety 'C23 H35 N2 O4 P'
_chemical_formula_sum 'C23 H35 N2 O4 P'
_chemical_formula_weight 434.50
_space_group_crystal_system monoclinic
_space_group_IT_number 14
_space_group_name_Hall '-P 2ybc'
_space_group_name_H-M_alt 'P 1 21/c 1'
_atom_sites_solution_hydrogens geom
_atom_sites_solution_primary dual
_audit_creation_date 2024-05-01
_audit_creation_method
;
Olex2 1.5
(compiled 2024.02.16 svn.r378c4104 for OlexSys, GUI svn.r6928)
;
_audit_update_record
;
2024-05-17 deposited with the CCDC.	2024-08-07 downloaded from the CCDC.
;
_cell_angle_alpha 90
_cell_angle_beta 96.910(2)
_cell_angle_gamma 90
_cell_formula_units_Z 8
_cell_length_a 17.0832(4)
_cell_length_b 9.8167(2)
_cell_length_c 28.9289(6)
_cell_measurement_reflns_used 14342
_cell_measurement_temperature 99.96(14)
_cell_measurement_theta_max 72.7750
_cell_measurement_theta_min 3.6930
_cell_volume 4816.16(18)
_computing_cell_refinement 'CrysAlisPro 1.171.42.73a (Rigaku OD, 2022)'
_computing_data_collection 'CrysAlisPro 1.171.42.73a (Rigaku OD, 2022)'
_computing_data_reduction 'CrysAlisPro 1.171.42.73a (Rigaku OD, 2022)'
_computing_molecular_graphics 'Olex2 1.5 (Dolomanov et al., 2009)'
_computing_publication_material 'Olex2 1.5 (Dolomanov et al., 2009)'
_computing_structure_refinement 'SHELXL 2019/3 (Sheldrick, 2015)'
_computing_structure_solution 'SHELXT 2014/5 (Sheldrick, 2014)'
_diffrn_ambient_environment N~2~
_diffrn_ambient_temperature 99.96(14)
_diffrn_detector 'CCD plate'
_diffrn_detector_area_resol_mean 10.3537
_diffrn_detector_type Atlas
_diffrn_measured_fraction_theta_full 1.000
_diffrn_measured_fraction_theta_max 0.983
_diffrn_measurement_details
;
List of Runs (angles in degrees, time in seconds):

  # Type    Start    End  Width  t~exp~   \w     \q     \k     \f   Frames
#--------------------------------------------------------------------------
  1  \w    -64.00  31.00   1.00    5.13    --  -41.81  38.00-120.00   95
  2  \w   -120.00  -5.00   1.00    5.13    --  -41.81 -19.00  60.00  115
  3  \w     27.00  95.00   1.00    5.13    --   41.81-125.00   0.00   68
  4  \w     33.00 130.00   1.00   20.50    --  102.88 -61.00  30.00   97
  5  \w     79.00 174.00   1.00   20.50    --  102.88  45.00 120.00   95
  6  \w    104.00 175.00   1.00   20.50    --  102.88 111.00  30.00   71
  7  \w     61.00 146.00   1.00   20.50    --  102.88 178.00 -30.00   85
  8  \w    103.00 177.00   1.00   20.50    --  102.88  77.00-180.00   74
  9  \w    104.00 175.00   1.00   20.50    --  102.88 111.00  60.00   71
 10  \w    103.00 177.00   1.00   20.50    --  102.88  77.00 150.00   74
 11  \w     31.00 108.00   1.00   20.50    --  102.88-111.00   0.00   77
 12  \w     15.00 112.00   1.00    5.13    --   41.81  57.00 -90.00   97
 13  \w     15.00 112.00   1.00    5.13    --   41.81  57.00-180.00   97
 14  \w     15.00 112.00   1.00    5.13    --   41.81  57.00   0.00   97
 15  \w     57.00 122.00   1.00   20.50    --  102.88  15.00 -30.00   65
;
_diffrn_measurement_device 'four-circle diffractometer'
_diffrn_measurement_device_type 'SuperNova, Dual, Cu at home/near, Atlas'
_diffrn_measurement_method '\w scans'
_diffrn_orient_matrix_type 'CrysAlisPro convention (1999,Acta A55,543-557)'
_diffrn_orient_matrix_UB_11 0.0825975000
_diffrn_orient_matrix_UB_12 0.0273313000
_diffrn_orient_matrix_UB_13 -0.0143695000
_diffrn_orient_matrix_UB_21 0.0267399000
_diffrn_orient_matrix_UB_22 0.0593012000
_diffrn_orient_matrix_UB_23 0.0486807000
_diffrn_orient_matrix_UB_31 0.0267737000
_diffrn_orient_matrix_UB_32 -0.1425782000
_diffrn_orient_matrix_UB_33 0.0174306000
_diffrn_radiation_monochromator mirror
_diffrn_radiation_probe x-ray
_diffrn_radiation_type 'Cu K\a'
_diffrn_radiation_wavelength 1.54184
_diffrn_reflns_av_R_equivalents 0.0435
_diffrn_reflns_av_unetI/netI 0.0375
_diffrn_reflns_Laue_measured_fraction_full 1.000
_diffrn_reflns_Laue_measured_fraction_max 0.983
_diffrn_reflns_limit_h_max 21
_diffrn_reflns_limit_h_min -17
_diffrn_reflns_limit_k_max 9
_diffrn_reflns_limit_k_min -12
_diffrn_reflns_limit_l_max 34
_diffrn_reflns_limit_l_min -35
_diffrn_reflns_number 36542
_diffrn_reflns_point_group_measured_fraction_full 1.000
_diffrn_reflns_point_group_measured_fraction_max 0.983
_diffrn_reflns_theta_full 67.684
_diffrn_reflns_theta_max 73.009
_diffrn_reflns_theta_min 3.787
_diffrn_source 'micro-focus sealed X-ray tube'
_diffrn_source_type 'SuperNova (Cu) X-ray Source'
_exptl_absorpt_coefficient_mu 1.251
_exptl_absorpt_correction_T_max 1.000
_exptl_absorpt_correction_T_min 0.695
_exptl_absorpt_correction_type gaussian
_exptl_absorpt_process_details
;
CrysAlisPro 1.171.42.73a (Rigaku Oxford Diffraction, 2022)
Numerical absorption correction based on gaussian integration over
a multifaceted crystal model
Empirical absorption correction using spherical harmonics,
implemented in SCALE3 ABSPACK scaling algorithm.
;
_exptl_crystal_colour white
_exptl_crystal_colour_primary white
_exptl_crystal_density_diffrn 1.198
_exptl_crystal_description plate
_exptl_crystal_F_000 1872
_exptl_crystal_preparation 'Slow evaporation of hexane'
_exptl_crystal_size_max 0.231
_exptl_crystal_size_mid 0.164
_exptl_crystal_size_min 0.049
_refine_diff_density_max 0.300
_refine_diff_density_min -0.317
_refine_diff_density_rms 0.050
_refine_ls_extinction_method none
_refine_ls_goodness_of_fit_ref 1.029
_refine_ls_hydrogen_treatment constr
_refine_ls_matrix_type full
_refine_ls_number_parameters 559
_refine_ls_number_reflns 9464
_refine_ls_number_restraints 0
_refine_ls_restrained_S_all 1.029
_refine_ls_R_factor_all 0.0579
_refine_ls_R_factor_gt 0.0393
_refine_ls_shift/su_max 0.001
_refine_ls_shift/su_mean 0.000
_refine_ls_structure_factor_coef Fsqd
_refine_ls_weighting_details 'w=1/[\s^2^(Fo^2^)+(0.0569P)^2^+0.6224P] where P=(Fo^2^+2Fc^2^)/3'
_refine_ls_weighting_scheme calc
_refine_ls_wR_factor_gt 0.0990
_refine_ls_wR_factor_ref 0.1100
_reflns_Friedel_coverage 0.000
_reflns_number_gt 7213
_reflns_number_total 9464
_reflns_threshold_expression 'I > 2\s(I)'
_cod_data_source_file d4dt02248c2.cif
_cod_data_source_block edec_098_f_gaussian
_cod_database_code 7717155
_shelx_shelxl_version_number 2019/3
_chemical_oxdiff_formula 'C23 H35 O4 N2 P1'
_shelx_space_group_comment
;
The symmetry employed for this shelxl refinement is uniquely defined
by the following loop, which should always be used as a source of
symmetry information in preference to the above space-group names.
They are only intended as comments.
;
_shelx_estimated_absorpt_t_max 0.941
_shelx_estimated_absorpt_t_min 0.761
_reflns_odcompleteness_completeness 99.92
_reflns_odcompleteness_iscentric 1
_reflns_odcompleteness_theta 66.97
_olex2_refinement_description
;
1.a Ternary CH refined with riding coordinates:
 C21(H21), C18(H18), C121(H121), C118(H118)
1.b Secondary CH2 refined with riding coordinates:
 C14(H14A,H14B), C16(H16A,H16B), C114(H11D,H11E), C116(H11I,H11J)
1.c Aromatic/amide H refined with riding coordinates:
 C3(H3), C5(H5), C103(H103), C105(H105)
1.d Idealised Me refined as rotating group:
 C7(H7A,H7B,H7C), C8(H8A,H8B,H8C), C9(H9A,H9B,H9C), C23(H23A,H23B,H23C),
 C22(H22A,H22B,H22C), C19(H19A,H19B,H19C), C20(H20A,H20B,H20C), C15(H15A,H15B,
 H15C), C17(H17A,H17B,H17C), C107(H10A,H10B,H10C), C108(H10D,H10E,H10F),
 C109(H10G,H10H,H10I), C122(H12A,H12B,H12C), C123(H12D,H12E,H12F), C120(H12G,
 H12H,H12I), C119(H11A,H11B,H11C), C115(H11F,H11G,H11H), C117(H11K,H11L,H11M)
;
_olex2_submission_special_instructions 'No special instructions were received'
_oxdiff_exptl_absorpt_empirical_details
;
Empirical correction (ABSPACK) includes:
- Absorption correction using spherical harmonics
- Frame scaling
;
_oxdiff_exptl_absorpt_empirical_full_max 1.536
_oxdiff_exptl_absorpt_empirical_full_min 0.823

loop_
_space_group_symop_operation_xyz
'x, y, z'
'-x, y+1/2, -z+1/2'
'-x, -y, -z'
'x, -y-1/2, z-1/2'

loop_
_atom_site_label
_atom_site_type_symbol
_atom_site_fract_x
_atom_site_fract_y
_atom_site_fract_z
_atom_site_U_iso_or_equiv
_atom_site_adp_type
_atom_site_occupancy
_atom_site_site_symmetry_order
_atom_site_calc_flag
_atom_site_refinement_flags_posn
_atom_site_refinement_flags_adp
_atom_site_refinement_flags_occupancy
_atom_site_disorder_assembly
_atom_site_disorder_group
C1 C 0.51982(9) 0.03316(17) 0.36396(5) 0.0189(3) Uani 1 1 d . . . . .
C2 C 0.56149(10) -0.08953(17) 0.36786(5) 0.0211(3) Uani 1 1 d . . . . .
C3 C 0.51969(11) -0.20792(18) 0.37494(6) 0.0238(3) Uani 1 1 d . . . . .
H3 H 0.546832 -0.292549 0.377585 0.029 Uiso 1 1 calc R U . . .
C4 C 0.43880(11) -0.20527(18) 0.37826(6) 0.0251(4) Uani 1 1 d . . . . .
C5 C 0.39981(10) -0.08097(18) 0.37444(5) 0.0240(4) Uani 1 1 d . . . . .
H5 H 0.344885 -0.078445 0.376945 0.029 Uiso 1 1 calc R U . . .
C6 C 0.43883(10) 0.03996(18) 0.36703(5) 0.0217(3) Uani 1 1 d . . . . .
C7 C 0.64872(10) -0.09320(18) 0.36483(6) 0.0265(4) Uani 1 1 d . . . . .
H7A H 0.659000 -0.062233 0.333927 0.040 Uiso 1 1 calc R U . . .
H7B H 0.668124 -0.186587 0.369944 0.040 Uiso 1 1 calc R U . . .
H7C H 0.675875 -0.033182 0.388653 0.040 Uiso 1 1 calc R U . . .
C8 C 0.39476(10) 0.17224(18) 0.36165(6) 0.0257(4) Uani 1 1 d . . . . .
H8A H 0.411915 0.231476 0.388216 0.039 Uiso 1 1 calc R U . . .
H8B H 0.338075 0.154721 0.360429 0.039 Uiso 1 1 calc R U . . .
H8C H 0.405499 0.216966 0.332788 0.039 Uiso 1 1 calc R U . . .
C9 C 0.39415(12) -0.3349(2) 0.38512(7) 0.0332(4) Uani 1 1 d . . . . .
H9A H 0.368312 -0.366871 0.354989 0.050 Uiso 1 1 calc R U . . .
H9B H 0.354229 -0.317408 0.406050 0.050 Uiso 1 1 calc R U . . .
H9C H 0.430901 -0.404752 0.398790 0.050 Uiso 1 1 calc R U . . .
C21 C 0.56334(10) 0.45452(18) 0.27085(6) 0.0231(3) Uani 1 1 d . . . . .
H21 H 0.556482 0.413802 0.238928 0.028 Uiso 1 1 calc R U . . .
C23 C 0.48138(10) 0.4746(2) 0.28566(6) 0.0289(4) Uani 1 1 d . . . . .
H23A H 0.454588 0.386326 0.285917 0.043 Uiso 1 1 calc R U . . .
H23B H 0.450721 0.535772 0.263658 0.043 Uiso 1 1 calc R U . . .
H23C H 0.486164 0.514434 0.316931 0.043 Uiso 1 1 calc R U . . .
C22 C 0.60638(11) 0.59064(19) 0.26794(7) 0.0311(4) Uani 1 1 d . . . . .
H22A H 0.618667 0.628799 0.299275 0.047 Uiso 1 1 calc R U . . .
H22B H 0.572607 0.654191 0.248496 0.047 Uiso 1 1 calc R U . . .
H22C H 0.655401 0.575978 0.254186 0.047 Uiso 1 1 calc R U . . .
C18 C 0.71647(10) 0.32056(18) 0.29055(6) 0.0221(3) Uani 1 1 d . . . . .
H18 H 0.743514 0.410468 0.296023 0.027 Uiso 1 1 calc R U . . .
C19 C 0.76406(10) 0.21306(19) 0.31976(7) 0.0300(4) Uani 1 1 d . . . . .
H19A H 0.766776 0.237115 0.352795 0.045 Uiso 1 1 calc R U . . .
H19B H 0.817493 0.208852 0.310745 0.045 Uiso 1 1 calc R U . . .
H19C H 0.738497 0.124091 0.314531 0.045 Uiso 1 1 calc R U . . .
C20 C 0.71107(12) 0.2869(2) 0.23856(7) 0.0380(5) Uani 1 1 d . . . . .
H20A H 0.682023 0.201498 0.232367 0.057 Uiso 1 1 calc R U . . .
H20B H 0.764302 0.277154 0.229581 0.057 Uiso 1 1 calc R U . . .
H20C H 0.683449 0.360624 0.220477 0.057 Uiso 1 1 calc R U . . .
C10 C 0.58717(9) 0.24836(17) 0.38786(5) 0.0185(3) Uani 1 1 d . . . . .
C11 C 0.62265(9) 0.36260(16) 0.36997(5) 0.0186(3) Uani 1 1 d . . . . .
C12 C 0.57773(10) 0.21854(16) 0.43785(5) 0.0201(3) Uani 1 1 d . . . . .
C13 C 0.66723(9) 0.46760(16) 0.39575(5) 0.0189(3) Uani 1 1 d . . . . .
C14 C 0.50232(11) 0.2678(2) 0.49928(6) 0.0301(4) Uani 1 1 d . . . . .
H14A H 0.487315 0.352929 0.514299 0.036 Uiso 1 1 calc R U . . .
H14B H 0.548731 0.228623 0.518532 0.036 Uiso 1 1 calc R U . . .
C15 C 0.43476(12) 0.1681(2) 0.49603(7) 0.0357(4) Uani 1 1 d . . . . .
H15A H 0.388679 0.208061 0.477455 0.054 Uiso 1 1 calc R U . . .
H15B H 0.421765 0.147516 0.527365 0.054 Uiso 1 1 calc R U . . .
H15C H 0.449917 0.084045 0.481158 0.054 Uiso 1 1 calc R U . . .
C16 C 0.71244(12) 0.5539(2) 0.47101(6) 0.0311(4) Uani 1 1 d . . . . .
H16A H 0.691246 0.645782 0.462777 0.037 Uiso 1 1 calc R U . . .
H16B H 0.768901 0.552046 0.466345 0.037 Uiso 1 1 calc R U . . .
C17 C 0.70277(12) 0.5209(2) 0.52083(6) 0.0356(4) Uani 1 1 d . . . . .
H17A H 0.646731 0.524069 0.525041 0.053 Uiso 1 1 calc R U . . .
H17B H 0.731796 0.587659 0.541469 0.053 Uiso 1 1 calc R U . . .
H17C H 0.723502 0.429472 0.528422 0.053 Uiso 1 1 calc R U . . .
N1 N 0.56179(8) 0.15664(14) 0.35589(4) 0.0182(3) Uani 1 1 d . . . . .
N2 N 0.57150(8) 0.18605(14) 0.30923(4) 0.0200(3) Uani 1 1 d . . . . .
O1 O 0.61440(8) 0.13190(13) 0.46028(4) 0.0297(3) Uani 1 1 d . . . . .
O2 O 0.52212(7) 0.29741(12) 0.45253(4) 0.0240(3) Uani 1 1 d . . . . .
O3 O 0.70101(7) 0.56107(12) 0.37852(4) 0.0248(3) Uani 1 1 d . . . . .
O4 O 0.66931(7) 0.45191(12) 0.44241(4) 0.0264(3) Uani 1 1 d . . . . .
P1 P 0.61830(2) 0.33250(4) 0.30974(2) 0.01747(10) Uani 1 1 d . . . . .
C101 C 0.02196(9) 0.58792(17) 0.36584(5) 0.0188(3) Uani 1 1 d . . . . .
C102 C -0.05797(10) 0.58153(17) 0.37175(5) 0.0215(3) Uani 1 1 d . . . . .
C103 C -0.09679(10) 0.70409(18) 0.37804(5) 0.0238(4) Uani 1 1 d . . . . .
H103 H -0.150905 0.701974 0.382656 0.029 Uiso 1 1 calc R U . . .
C104 C -0.05874(11) 0.82880(18) 0.37773(5) 0.0244(4) Uani 1 1 d . . . . .
C105 C 0.02121(11) 0.83046(18) 0.37181(6) 0.0246(4) Uani 1 1 d . . . . .
H105 H 0.047895 0.915357 0.371780 0.029 Uiso 1 1 calc R U . . .
C106 C 0.06273(10) 0.71131(17) 0.36595(5) 0.0216(3) Uani 1 1 d . . . . .
C107 C -0.10217(10) 0.44864(19) 0.37084(7) 0.0285(4) Uani 1 1 d . . . . .
H10A H -0.083048 0.387684 0.347827 0.043 Uiso 1 1 calc R U . . .
H10B H -0.158618 0.465615 0.362415 0.043 Uiso 1 1 calc R U . . .
H10C H -0.093622 0.406136 0.401689 0.043 Uiso 1 1 calc R U . . .
C108 C 0.14917(11) 0.71451(19) 0.36019(7) 0.0296(4) Uani 1 1 d . . . . .
H10D H 0.178054 0.653526 0.383040 0.044 Uiso 1 1 calc R U . . .
H10E H 0.169200 0.807591 0.365089 0.044 Uiso 1 1 calc R U . . .
H10F H 0.156505 0.684503 0.328687 0.044 Uiso 1 1 calc R U . . .
C109 C -0.10234(12) 0.95980(19) 0.38350(6) 0.0323(4) Uani 1 1 d . . . . .
H10G H -0.067887 1.023195 0.402587 0.048 Uiso 1 1 calc R U . . .
H10H H -0.149345 0.941113 0.398810 0.048 Uiso 1 1 calc R U . . .
H10I H -0.118159 1.000381 0.352844 0.048 Uiso 1 1 calc R U . . .
C121 C 0.21647(9) 0.31104(18) 0.28687(6) 0.0216(3) Uani 1 1 d . . . . .
H121 H 0.243344 0.220543 0.290674 0.026 Uiso 1 1 calc R U . . .
C122 C 0.20968(12) 0.3516(2) 0.23546(7) 0.0360(4) Uani 1 1 d . . . . .
H12A H 0.182441 0.279477 0.216415 0.054 Uiso 1 1 calc R U . . .
H12B H 0.262539 0.364786 0.226273 0.054 Uiso 1 1 calc R U . . .
H12C H 0.179723 0.436681 0.230782 0.054 Uiso 1 1 calc R U . . .
C123 C 0.26516(10) 0.41471(18) 0.31714(7) 0.0279(4) Uani 1 1 d . . . . .
H12D H 0.239925 0.504328 0.313360 0.042 Uiso 1 1 calc R U . . .
H12E H 0.318280 0.419737 0.307688 0.042 Uiso 1 1 calc R U . . .
H12F H 0.268600 0.386772 0.349841 0.042 Uiso 1 1 calc R U . . .
C118 C 0.06188(10) 0.18175(17) 0.26589(5) 0.0217(3) Uani 1 1 d . . . . .
H118 H 0.053340 0.228734 0.235019 0.026 Uiso 1 1 calc R U . . .
C120 C 0.10408(11) 0.04683(19) 0.25898(6) 0.0296(4) Uani 1 1 d . . . . .
H12G H 0.152865 0.064763 0.245341 0.044 Uiso 1 1 calc R U . . .
H12H H 0.069659 -0.012029 0.238056 0.044 Uiso 1 1 calc R U . . .
H12I H 0.116705 0.001461 0.289134 0.044 Uiso 1 1 calc R U . . .
C119 C -0.01900(10) 0.15862(19) 0.28212(6) 0.0287(4) Uani 1 1 d . . . . .
H11A H -0.012534 0.111376 0.312178 0.043 Uiso 1 1 calc R U . . .
H11B H -0.051508 0.103034 0.259108 0.043 Uiso 1 1 calc R U . . .
H11C H -0.044797 0.246633 0.285475 0.043 Uiso 1 1 calc R U . . .
C110 C 0.08871(9) 0.36714(16) 0.38662(5) 0.0182(3) Uani 1 1 d . . . . .
C111 C 0.12432(9) 0.25706(16) 0.36633(5) 0.0184(3) Uani 1 1 d . . . . .
C112 C 0.07678(9) 0.38338(16) 0.43691(5) 0.0197(3) Uani 1 1 d . . . . .
C113 C 0.16949(9) 0.14674(16) 0.38832(5) 0.0189(3) Uani 1 1 d . . . . .
C114 C 0.01355(12) 0.2869(2) 0.49791(6) 0.0307(4) Uani 1 1 d . . . . .
H11D H 0.002970 0.380692 0.508138 0.037 Uiso 1 1 calc R U . . .
H11E H 0.059830 0.250828 0.518067 0.037 Uiso 1 1 calc R U . . .
C115 C -0.05615(17) 0.1990(3) 0.50092(8) 0.0700(9) Uani 1 1 d . . . . .
H11F H -0.101294 0.235129 0.480485 0.105 Uiso 1 1 calc R U . . .
H11G H -0.068634 0.197455 0.533106 0.105 Uiso 1 1 calc R U . . .
H11H H -0.044609 0.106284 0.491170 0.105 Uiso 1 1 calc R U . . .
C116 C 0.22006(11) 0.03793(18) 0.45884(6) 0.0262(4) Uani 1 1 d . . . . .
H11I H 0.275308 0.037584 0.451707 0.031 Uiso 1 1 calc R U . . .
H11J H 0.195232 -0.049733 0.448459 0.031 Uiso 1 1 calc R U . . .
C117 C 0.21762(11) 0.0571(2) 0.51016(6) 0.0306(4) Uani 1 1 d . . . . .
H11K H 0.162670 0.057158 0.516740 0.046 Uiso 1 1 calc R U . . .
H11L H 0.242359 0.144175 0.519967 0.046 Uiso 1 1 calc R U . . .
H11M H 0.246225 -0.017398 0.527243 0.046 Uiso 1 1 calc R U . . .
N101 N 0.06355(7) 0.46453(14) 0.35659(4) 0.0179(3) Uani 1 1 d . . . . .
N102 N 0.07349(8) 0.44335(14) 0.30959(4) 0.0193(3) Uani 1 1 d . . . . .
O101 O 0.10613(8) 0.47227(13) 0.46170(4) 0.0283(3) Uani 1 1 d . . . . .
O102 O 0.02857(7) 0.28702(12) 0.44931(4) 0.0238(3) Uani 1 1 d . . . . .
O103 O 0.20032(7) 0.05736(12) 0.36712(4) 0.0229(2) Uani 1 1 d . . . . .
O104 O 0.17712(7) 0.15054(12) 0.43543(4) 0.0234(3) Uani 1 1 d . . . . .
P101 P 0.11910(2) 0.29645(4) 0.30675(2) 0.01666(10) Uani 1 1 d . . . . .

loop_
_atom_site_aniso_label
_atom_site_aniso_U_11
_atom_site_aniso_U_22
_atom_site_aniso_U_33
_atom_site_aniso_U_23
_atom_site_aniso_U_13
_atom_site_aniso_U_12
C1 0.0201(7) 0.0198(8) 0.0167(7) -0.0016(6) 0.0018(6) -0.0045(7)
C2 0.0233(8) 0.0212(8) 0.0191(7) -0.0016(6) 0.0035(6) -0.0026(7)
C3 0.0287(9) 0.0203(8) 0.0229(8) -0.0015(6) 0.0043(6) -0.0013(7)
C4 0.0293(9) 0.0273(9) 0.0191(7) -0.0025(6) 0.0044(6) -0.0095(7)
C5 0.0206(8) 0.0311(9) 0.0209(7) -0.0029(7) 0.0048(6) -0.0068(7)
C6 0.0203(8) 0.0269(9) 0.0176(7) -0.0012(6) 0.0017(6) -0.0015(7)
C7 0.0241(9) 0.0212(9) 0.0348(9) 0.0005(7) 0.0066(7) 0.0013(7)
C8 0.0193(8) 0.0286(9) 0.0290(8) 0.0016(7) 0.0019(7) 0.0012(7)
C9 0.0391(11) 0.0313(10) 0.0301(9) -0.0013(7) 0.0076(8) -0.0154(9)
C21 0.0218(8) 0.0263(9) 0.0210(7) 0.0046(6) 0.0019(6) 0.0008(7)
C23 0.0246(9) 0.0303(10) 0.0322(9) 0.0087(7) 0.0050(7) 0.0053(8)
C22 0.0295(9) 0.0273(10) 0.0357(9) 0.0126(8) 0.0011(7) -0.0013(8)
C18 0.0188(8) 0.0229(9) 0.0256(8) -0.0015(6) 0.0066(6) -0.0024(7)
C19 0.0206(8) 0.0234(9) 0.0470(11) 0.0017(8) 0.0085(8) 0.0016(7)
C20 0.0325(10) 0.0548(13) 0.0289(9) -0.0097(9) 0.0131(8) -0.0031(9)
C10 0.0173(7) 0.0183(8) 0.0199(7) -0.0006(6) 0.0024(6) 0.0010(6)
C11 0.0186(7) 0.0186(8) 0.0186(7) 0.0002(6) 0.0022(6) 0.0006(6)
C12 0.0222(8) 0.0178(8) 0.0205(7) -0.0014(6) 0.0029(6) -0.0045(7)
C13 0.0186(7) 0.0165(8) 0.0218(7) 0.0002(6) 0.0029(6) 0.0025(6)
C14 0.0328(10) 0.0400(11) 0.0191(8) -0.0017(7) 0.0092(7) -0.0041(8)
C15 0.0392(11) 0.0407(11) 0.0295(9) 0.0020(8) 0.0134(8) -0.0068(9)
C16 0.0345(10) 0.0334(10) 0.0253(8) -0.0069(7) 0.0028(7) -0.0125(8)
C17 0.0373(10) 0.0438(12) 0.0251(9) -0.0059(8) 0.0013(8) -0.0109(9)
N1 0.0184(6) 0.0199(7) 0.0167(6) 0.0001(5) 0.0033(5) -0.0013(5)
N2 0.0211(7) 0.0241(7) 0.0151(6) 0.0002(5) 0.0038(5) -0.0022(6)
O1 0.0378(7) 0.0288(7) 0.0221(6) 0.0053(5) 0.0016(5) 0.0047(6)
O2 0.0248(6) 0.0283(6) 0.0196(5) -0.0004(5) 0.0062(4) -0.0001(5)
O3 0.0273(6) 0.0214(6) 0.0260(6) 0.0009(5) 0.0040(5) -0.0039(5)
O4 0.0335(7) 0.0258(6) 0.0192(5) -0.0020(5) 0.0002(5) -0.0112(5)
P1 0.01630(19) 0.0192(2) 0.01710(18) 0.00016(14) 0.00296(14) -0.00033(16)
C101 0.0205(8) 0.0186(8) 0.0171(7) -0.0007(6) 0.0015(6) 0.0041(6)
C102 0.0208(8) 0.0253(9) 0.0181(7) 0.0005(6) 0.0018(6) 0.0010(7)
C103 0.0211(8) 0.0325(10) 0.0183(7) 0.0015(6) 0.0037(6) 0.0079(7)
C104 0.0303(9) 0.0259(9) 0.0175(7) 0.0014(6) 0.0042(6) 0.0076(7)
C105 0.0321(9) 0.0193(8) 0.0229(8) 0.0005(6) 0.0053(7) 0.0003(7)
C106 0.0228(8) 0.0221(9) 0.0199(7) 0.0003(6) 0.0025(6) 0.0011(7)
C107 0.0188(8) 0.0301(10) 0.0371(9) 0.0009(8) 0.0055(7) -0.0006(7)
C108 0.0249(9) 0.0210(9) 0.0440(10) -0.0028(7) 0.0092(8) -0.0021(7)
C109 0.0387(11) 0.0295(10) 0.0298(9) 0.0018(7) 0.0085(8) 0.0132(9)
C121 0.0180(8) 0.0226(8) 0.0251(8) 0.0014(6) 0.0063(6) 0.0007(7)
C122 0.0311(10) 0.0501(12) 0.0285(9) 0.0096(8) 0.0113(8) 0.0001(9)
C123 0.0193(8) 0.0227(9) 0.0425(10) -0.0013(7) 0.0073(7) -0.0025(7)
C118 0.0213(8) 0.0239(8) 0.0197(7) -0.0037(6) 0.0015(6) -0.0006(7)
C120 0.0290(9) 0.0259(9) 0.0331(9) -0.0118(7) 0.0001(7) 0.0004(8)
C119 0.0237(9) 0.0305(10) 0.0322(9) -0.0092(7) 0.0052(7) -0.0068(7)
C110 0.0176(7) 0.0182(8) 0.0189(7) 0.0000(6) 0.0030(6) -0.0024(6)
C111 0.0197(7) 0.0181(8) 0.0175(7) -0.0001(6) 0.0030(6) -0.0003(6)
C112 0.0188(7) 0.0207(8) 0.0197(7) 0.0015(6) 0.0030(6) 0.0052(7)
C113 0.0183(7) 0.0181(8) 0.0203(7) 0.0006(6) 0.0027(6) -0.0042(6)
C114 0.0402(11) 0.0357(10) 0.0177(8) 0.0011(7) 0.0095(7) 0.0001(8)
C115 0.0800(19) 0.106(2) 0.0280(11) -0.0025(12) 0.0217(12) -0.0528(18)
C116 0.0283(9) 0.0238(9) 0.0256(8) 0.0058(7) -0.0001(7) 0.0057(7)
C117 0.0351(10) 0.0304(10) 0.0250(8) 0.0074(7) -0.0017(7) 0.0002(8)
N101 0.0179(6) 0.0187(7) 0.0171(6) -0.0002(5) 0.0029(5) 0.0002(5)
N102 0.0208(7) 0.0222(7) 0.0151(6) 0.0003(5) 0.0034(5) 0.0008(6)
O101 0.0340(7) 0.0291(7) 0.0218(6) -0.0058(5) 0.0028(5) -0.0046(6)
O102 0.0277(6) 0.0271(6) 0.0177(5) 0.0004(4) 0.0066(5) -0.0033(5)
O103 0.0254(6) 0.0204(6) 0.0232(5) -0.0016(4) 0.0038(5) 0.0031(5)
O104 0.0299(6) 0.0216(6) 0.0182(5) 0.0031(4) 0.0010(5) 0.0059(5)
P101 0.01581(19) 0.0180(2) 0.01631(18) 0.00023(14) 0.00269(14) -0.00034(15)

loop_
_atom_type_symbol
_atom_type_description
_atom_type_scat_dispersion_real
_atom_type_scat_dispersion_imag
_atom_type_scat_source
C C 0.0181 0.0091 'International Tables Vol C Tables 4.2.6.8 and 6.1.1.4'
H H 0.0000 0.0000 'International Tables Vol C Tables 4.2.6.8 and 6.1.1.4'
N N 0.0311 0.0180 'International Tables Vol C Tables 4.2.6.8 and 6.1.1.4'
O O 0.0492 0.0322 'International Tables Vol C Tables 4.2.6.8 and 6.1.1.4'
P P 0.2955 0.4335 'International Tables Vol C Tables 4.2.6.8 and 6.1.1.4'

loop_
_exptl_crystal_face_index_h
_exptl_crystal_face_index_k
_exptl_crystal_face_index_l
_exptl_crystal_face_perp_dist
-4 6 -6 0.0691
-8 -4 -3 0.0570
9 -1 7 0.0482
-2 2 18 0.0361
-1 0 19 0.0259
1 0 -19 0.0203
1 0 18 0.0295
11 0 -1 0.0759
-11 2 4 0.0975
-3 1 18 0.0313
4 -6 0 0.1058

loop_
_geom_angle_atom_site_label_1
_geom_angle_atom_site_label_2
_geom_angle_atom_site_label_3
_geom_angle
_geom_angle_site_symmetry_1
_geom_angle_site_symmetry_3
_geom_angle_publ_flag
C2 C1 C6 122.31(15) . . ?
C2 C1 N1 118.66(14) . . ?
C6 C1 N1 119.02(15) . . ?
C1 C2 C7 121.00(15) . . ?
C3 C2 C1 117.80(15) . . ?
C3 C2 C7 121.20(15) . . ?
C2 C3 H3 119.2 . . ?
C2 C3 C4 121.59(16) . . ?
C4 C3 H3 119.2 . . ?
C3 C4 C9 120.87(17) . . ?
C5 C4 C3 118.69(16) . . ?
C5 C4 C9 120.43(16) . . ?
C4 C5 H5 119.1 . . ?
C4 C5 C6 121.89(16) . . ?
C6 C5 H5 119.1 . . ?
C1 C6 C8 121.52(15) . . ?
C5 C6 C1 117.73(16) . . ?
C5 C6 C8 120.74(15) . . ?
C2 C7 H7A 109.5 . . ?
C2 C7 H7B 109.5 . . ?
C2 C7 H7C 109.5 . . ?
H7A C7 H7B 109.5 . . ?
H7A C7 H7C 109.5 . . ?
H7B C7 H7C 109.5 . . ?
C6 C8 H8A 109.5 . . ?
C6 C8 H8B 109.5 . . ?
C6 C8 H8C 109.5 . . ?
H8A C8 H8B 109.5 . . ?
H8A C8 H8C 109.5 . . ?
H8B C8 H8C 109.5 . . ?
C4 C9 H9A 109.5 . . ?
C4 C9 H9B 109.5 . . ?
C4 C9 H9C 109.5 . . ?
H9A C9 H9B 109.5 . . ?
H9A C9 H9C 109.5 . . ?
H9B C9 H9C 109.5 . . ?
C23 C21 H21 107.5 . . ?
C23 C21 C22 111.45(15) . . ?
C23 C21 P1 109.45(11) . . ?
C22 C21 H21 107.5 . . ?
C22 C21 P1 113.05(12) . . ?
P1 C21 H21 107.5 . . ?
C21 C23 H23A 109.5 . . ?
C21 C23 H23B 109.5 . . ?
C21 C23 H23C 109.5 . . ?
H23A C23 H23B 109.5 . . ?
H23A C23 H23C 109.5 . . ?
H23B C23 H23C 109.5 . . ?
C21 C22 H22A 109.5 . . ?
C21 C22 H22B 109.5 . . ?
C21 C22 H22C 109.5 . . ?
H22A C22 H22B 109.5 . . ?
H22A C22 H22C 109.5 . . ?
H22B C22 H22C 109.5 . . ?
C19 C18 H18 108.5 . . ?
C19 C18 C20 111.12(16) . . ?
C19 C18 P1 108.83(11) . . ?
C20 C18 H18 108.5 . . ?
C20 C18 P1 111.23(12) . . ?
P1 C18 H18 108.5 . . ?
C18 C19 H19A 109.5 . . ?
C18 C19 H19B 109.5 . . ?
C18 C19 H19C 109.5 . . ?
H19A C19 H19B 109.5 . . ?
H19A C19 H19C 109.5 . . ?
H19B C19 H19C 109.5 . . ?
C18 C20 H20A 109.5 . . ?
C18 C20 H20B 109.5 . . ?
C18 C20 H20C 109.5 . . ?
H20A C20 H20B 109.5 . . ?
H20A C20 H20C 109.5 . . ?
H20B C20 H20C 109.5 . . ?
C11 C10 C12 127.71(14) . . ?
N1 C10 C11 113.90(14) . . ?
N1 C10 C12 118.35(14) . . ?
C10 C11 C13 127.43(14) . . ?
C10 C11 P1 105.21(11) . . ?
C13 C11 P1 126.25(12) . . ?
O1 C12 C10 123.29(15) . . ?
O1 C12 O2 125.79(15) . . ?
O2 C12 C10 110.88(13) . . ?
O3 C13 C11 125.04(14) . . ?
O3 C13 O4 122.34(15) . . ?
O4 C13 C11 112.62(14) . . ?
H14A C14 H14B 108.2 . . ?
C15 C14 H14A 109.8 . . ?
C15 C14 H14B 109.8 . . ?
O2 C14 H14A 109.8 . . ?
O2 C14 H14B 109.8 . . ?
O2 C14 C15 109.39(14) . . ?
C14 C15 H15A 109.5 . . ?
C14 C15 H15B 109.5 . . ?
C14 C15 H15C 109.5 . . ?
H15A C15 H15B 109.5 . . ?
H15A C15 H15C 109.5 . . ?
H15B C15 H15C 109.5 . . ?
H16A C16 H16B 108.6 . . ?
C17 C16 H16A 110.3 . . ?
C17 C16 H16B 110.3 . . ?
O4 C16 H16A 110.3 . . ?
O4 C16 H16B 110.3 . . ?
O4 C16 C17 106.98(15) . . ?
C16 C17 H17A 109.5 . . ?
C16 C17 H17B 109.5 . . ?
C16 C17 H17C 109.5 . . ?
H17A C17 H17B 109.5 . . ?
H17A C17 H17C 109.5 . . ?
H17B C17 H17C 109.5 . . ?
C10 N1 C1 125.84(13) . . ?
C10 N1 N2 117.55(13) . . ?
N2 N1 C1 116.45(12) . . ?
N1 N2 P1 106.47(10) . . ?
C12 O2 C14 115.59(13) . . ?
C13 O4 C16 116.27(13) . . ?
C21 P1 C18 106.08(8) . . ?
C11 P1 C21 117.23(8) . . ?
C11 P1 C18 112.31(8) . . ?
N2 P1 C21 110.79(7) . . ?
N2 P1 C18 113.77(8) . . ?
N2 P1 C11 96.80(7) . . ?
C102 C101 N101 119.62(14) . . ?
C106 C101 C102 122.19(15) . . ?
C106 C101 N101 118.09(14) . . ?
C101 C102 C107 122.13(15) . . ?
C103 C102 C101 117.62(16) . . ?
C103 C102 C107 120.24(15) . . ?
C102 C103 H103 119.0 . . ?
C104 C103 C102 121.97(16) . . ?
C104 C103 H103 119.0 . . ?
C103 C104 C105 118.49(16) . . ?
C103 C104 C109 121.00(16) . . ?
C105 C104 C109 120.51(17) . . ?
C104 C105 H105 119.1 . . ?
C106 C105 C104 121.76(16) . . ?
C106 C105 H105 119.1 . . ?
C101 C106 C108 120.87(15) . . ?
C105 C106 C101 117.94(15) . . ?
C105 C106 C108 121.19(16) . . ?
C102 C107 H10A 109.5 . . ?
C102 C107 H10B 109.5 . . ?
C102 C107 H10C 109.5 . . ?
H10A C107 H10B 109.5 . . ?
H10A C107 H10C 109.5 . . ?
H10B C107 H10C 109.5 . . ?
C106 C108 H10D 109.5 . . ?
C106 C108 H10E 109.5 . . ?
C106 C108 H10F 109.5 . . ?
H10D C108 H10E 109.5 . . ?
H10D C108 H10F 109.5 . . ?
H10E C108 H10F 109.5 . . ?
C104 C109 H10G 109.5 . . ?
C104 C109 H10H 109.5 . . ?
C104 C109 H10I 109.5 . . ?
H10G C109 H10H 109.5 . . ?
H10G C109 H10I 109.5 . . ?
H10H C109 H10I 109.5 . . ?
C122 C121 H121 108.6 . . ?
C122 C121 P101 111.13(12) . . ?
C123 C121 H121 108.6 . . ?
C123 C121 C122 110.91(15) . . ?
C123 C121 P101 109.01(11) . . ?
P101 C121 H121 108.6 . . ?
C121 C122 H12A 109.5 . . ?
C121 C122 H12B 109.5 . . ?
C121 C122 H12C 109.5 . . ?
H12A C122 H12B 109.5 . . ?
H12A C122 H12C 109.5 . . ?
H12B C122 H12C 109.5 . . ?
C121 C123 H12D 109.5 . . ?
C121 C123 H12E 109.5 . . ?
C121 C123 H12F 109.5 . . ?
H12D C123 H12E 109.5 . . ?
H12D C123 H12F 109.5 . . ?
H12E C123 H12F 109.5 . . ?
C120 C118 H118 107.6 . . ?
C120 C118 P101 113.16(12) . . ?
C119 C118 H118 107.6 . . ?
C119 C118 C120 111.61(15) . . ?
C119 C118 P101 108.99(11) . . ?
P101 C118 H118 107.6 . . ?
C118 C120 H12G 109.5 . . ?
C118 C120 H12H 109.5 . . ?
C118 C120 H12I 109.5 . . ?
H12G C120 H12H 109.5 . . ?
H12G C120 H12I 109.5 . . ?
H12H C120 H12I 109.5 . . ?
C118 C119 H11A 109.5 . . ?
C118 C119 H11B 109.5 . . ?
C118 C119 H11C 109.5 . . ?
H11A C119 H11B 109.5 . . ?
H11A C119 H11C 109.5 . . ?
H11B C119 H11C 109.5 . . ?
C111 C110 C112 127.11(14) . . ?
N101 C110 C111 113.78(13) . . ?
N101 C110 C112 119.11(14) . . ?
C110 C111 C113 129.31(14) . . ?
C110 C111 P101 105.51(11) . . ?
C113 C111 P101 124.22(12) . . ?
O101 C112 C110 124.09(15) . . ?
O101 C112 O102 125.65(15) . . ?
O102 C112 C110 110.25(13) . . ?
O103 C113 C111 124.04(14) . . ?
O103 C113 O104 121.91(14) . . ?
O104 C113 C111 114.04(14) . . ?
H11D C114 H11E 108.6 . . ?
C115 C114 H11D 110.3 . . ?
C115 C114 H11E 110.3 . . ?
O102 C114 H11D 110.3 . . ?
O102 C114 H11E 110.3 . . ?
O102 C114 C115 107.03(15) . . ?
C114 C115 H11F 109.5 . . ?
C114 C115 H11G 109.5 . . ?
C114 C115 H11H 109.5 . . ?
H11F C115 H11G 109.5 . . ?
H11F C115 H11H 109.5 . . ?
H11G C115 H11H 109.5 . . ?
H11I C116 H11J 108.6 . . ?
C117 C116 H11I 110.3 . . ?
C117 C116 H11J 110.3 . . ?
O104 C116 H11I 110.3 . . ?
O104 C116 H11J 110.3 . . ?
O104 C116 C117 107.07(14) . . ?
C116 C117 H11K 109.5 . . ?
C116 C117 H11L 109.5 . . ?
C116 C117 H11M 109.5 . . ?
H11K C117 H11L 109.5 . . ?
H11K C117 H11M 109.5 . . ?
H11L C117 H11M 109.5 . . ?
C110 N101 C101 127.56(13) . . ?
C110 N101 N102 117.33(13) . . ?
N102 N101 C101 114.98(12) . . ?
N101 N102 P101 106.90(10) . . ?
C112 O102 C114 116.51(13) . . ?
C113 O104 C116 115.56(13) . . ?
C118 P101 C121 106.28(8) . . ?
C111 P101 C121 112.62(8) . . ?
C111 P101 C118 117.29(8) . . ?
N102 P101 C121 113.63(8) . . ?
N102 P101 C118 110.63(7) . . ?
N102 P101 C111 96.45(7) . . ?

loop_
_geom_bond_atom_site_label_1
_geom_bond_atom_site_label_2
_geom_bond_distance
_geom_bond_site_symmetry_2
_geom_bond_publ_flag
C1 C2 1.397(2) . ?
C1 C6 1.399(2) . ?
C1 N1 1.442(2) . ?
C2 C3 1.392(2) . ?
C2 C7 1.504(2) . ?
C3 H3 0.9500 . ?
C3 C4 1.397(2) . ?
C4 C5 1.388(3) . ?
C4 C9 1.509(2) . ?
C5 H5 0.9500 . ?
C5 C6 1.391(2) . ?
C6 C8 1.500(2) . ?
C7 H7A 0.9800 . ?
C7 H7B 0.9800 . ?
C7 H7C 0.9800 . ?
C8 H8A 0.9800 . ?
C8 H8B 0.9800 . ?
C8 H8C 0.9800 . ?
C9 H9A 0.9800 . ?
C9 H9B 0.9800 . ?
C9 H9C 0.9800 . ?
C21 H21 1.0000 . ?
C21 C23 1.526(2) . ?
C21 C22 1.532(2) . ?
C21 P1 1.8244(17) . ?
C23 H23A 0.9800 . ?
C23 H23B 0.9800 . ?
C23 H23C 0.9800 . ?
C22 H22A 0.9800 . ?
C22 H22B 0.9800 . ?
C22 H22C 0.9800 . ?
C18 H18 1.0000 . ?
C18 C19 1.524(2) . ?
C18 C20 1.532(2) . ?
C18 P1 1.8326(16) . ?
C19 H19A 0.9800 . ?
C19 H19B 0.9800 . ?
C19 H19C 0.9800 . ?
C20 H20A 0.9800 . ?
C20 H20B 0.9800 . ?
C20 H20C 0.9800 . ?
C10 C11 1.403(2) . ?
C10 C12 1.503(2) . ?
C10 N1 1.326(2) . ?
C11 C13 1.436(2) . ?
C11 P1 1.7599(15) . ?
C12 O1 1.200(2) . ?
C12 O2 1.334(2) . ?
C13 O3 1.222(2) . ?
C13 O4 1.3546(19) . ?
C14 H14A 0.9900 . ?
C14 H14B 0.9900 . ?
C14 C15 1.507(3) . ?
C14 O2 1.4624(19) . ?
C15 H15A 0.9800 . ?
C15 H15B 0.9800 . ?
C15 H15C 0.9800 . ?
C16 H16A 0.9900 . ?
C16 H16B 0.9900 . ?
C16 C17 1.506(2) . ?
C16 O4 1.444(2) . ?
C17 H17A 0.9800 . ?
C17 H17B 0.9800 . ?
C17 H17C 0.9800 . ?
N1 N2 1.4096(17) . ?
N2 P1 1.6442(14) . ?
C101 C102 1.398(2) . ?
C101 C106 1.397(2) . ?
C101 N101 1.446(2) . ?
C102 C103 1.396(2) . ?
C102 C107 1.506(2) . ?
C103 H103 0.9500 . ?
C103 C104 1.387(3) . ?
C104 C105 1.397(3) . ?
C104 C109 1.505(2) . ?
C105 H105 0.9500 . ?
C105 C106 1.389(2) . ?
C106 C108 1.506(2) . ?
C107 H10A 0.9800 . ?
C107 H10B 0.9800 . ?
C107 H10C 0.9800 . ?
C108 H10D 0.9800 . ?
C108 H10E 0.9800 . ?
C108 H10F 0.9800 . ?
C109 H10G 0.9800 . ?
C109 H10H 0.9800 . ?
C109 H10I 0.9800 . ?
C121 H121 1.0000 . ?
C121 C122 1.530(2) . ?
C121 C123 1.523(2) . ?
C121 P101 1.8299(16) . ?
C122 H12A 0.9800 . ?
C122 H12B 0.9800 . ?
C122 H12C 0.9800 . ?
C123 H12D 0.9800 . ?
C123 H12E 0.9800 . ?
C123 H12F 0.9800 . ?
C118 H118 1.0000 . ?
C118 C120 1.533(2) . ?
C118 C119 1.529(2) . ?
C118 P101 1.8283(16) . ?
C120 H12G 0.9800 . ?
C120 H12H 0.9800 . ?
C120 H12I 0.9800 . ?
C119 H11A 0.9800 . ?
C119 H11B 0.9800 . ?
C119 H11C 0.9800 . ?
C110 C111 1.403(2) . ?
C110 C112 1.501(2) . ?
C110 N101 1.328(2) . ?
C111 C113 1.433(2) . ?
C111 P101 1.7581(15) . ?
C112 O101 1.200(2) . ?
C112 O102 1.332(2) . ?
C113 O103 1.225(2) . ?
C113 O104 1.3539(19) . ?
C114 H11D 0.9900 . ?
C114 H11E 0.9900 . ?
C114 C115 1.482(3) . ?
C114 O102 1.4590(19) . ?
C115 H11F 0.9800 . ?
C115 H11G 0.9800 . ?
C115 H11H 0.9800 . ?
C116 H11I 0.9900 . ?
C116 H11J 0.9900 . ?
C116 C117 1.502(2) . ?
C116 O104 1.449(2) . ?
C117 H11K 0.9800 . ?
C117 H11L 0.9800 . ?
C117 H11M 0.9800 . ?
N101 N102 1.4058(17) . ?
N102 P101 1.6458(14) . ?

loop_
_geom_torsion_atom_site_label_1
_geom_torsion_atom_site_label_2
_geom_torsion_atom_site_label_3
_geom_torsion_atom_site_label_4
_geom_torsion
_geom_torsion_site_symmetry_1
_geom_torsion_site_symmetry_2
_geom_torsion_site_symmetry_3
_geom_torsion_site_symmetry_4
_geom_torsion_publ_flag
C1 C2 C3 C4 -0.2(2) . . . . ?
C1 N1 N2 P1 178.39(11) . . . . ?
C2 C1 C6 C5 0.3(2) . . . . ?
C2 C1 C6 C8 -178.55(15) . . . . ?
C2 C1 N1 C10 -100.35(19) . . . . ?
C2 C1 N1 N2 84.35(17) . . . . ?
C2 C3 C4 C5 -0.1(2) . . . . ?
C2 C3 C4 C9 178.94(15) . . . . ?
C3 C4 C5 C6 0.6(2) . . . . ?
C4 C5 C6 C1 -0.6(2) . . . . ?
C4 C5 C6 C8 178.21(15) . . . . ?
C6 C1 C2 C3 0.1(2) . . . . ?
C6 C1 C2 C7 -179.43(15) . . . . ?
C6 C1 N1 C10 80.4(2) . . . . ?
C6 C1 N1 N2 -94.86(17) . . . . ?
C7 C2 C3 C4 179.35(15) . . . . ?
C9 C4 C5 C6 -178.51(15) . . . . ?
C23 C21 P1 C18 -177.89(12) . . . . ?
C23 C21 P1 C11 -51.55(15) . . . . ?
C23 C21 P1 N2 58.19(14) . . . . ?
C22 C21 P1 C18 -53.01(14) . . . . ?
C22 C21 P1 C11 73.33(14) . . . . ?
C22 C21 P1 N2 -176.93(12) . . . . ?
C19 C18 P1 C21 -176.45(12) . . . . ?
C19 C18 P1 C11 54.28(14) . . . . ?
C19 C18 P1 N2 -54.41(14) . . . . ?
C20 C18 P1 C21 -53.71(15) . . . . ?
C20 C18 P1 C11 177.02(13) . . . . ?
C20 C18 P1 N2 68.33(15) . . . . ?
C10 C11 C13 O3 175.43(16) . . . . ?
C10 C11 C13 O4 -3.7(2) . . . . ?
C10 C11 P1 C21 119.25(12) . . . . ?
C10 C11 P1 C18 -117.53(12) . . . . ?
C10 C11 P1 N2 1.65(12) . . . . ?
C10 C12 O2 C14 174.11(13) . . . . ?
C10 N1 N2 P1 2.68(17) . . . . ?
C11 C10 C12 O1 -108.5(2) . . . . ?
C11 C10 C12 O2 73.6(2) . . . . ?
C11 C10 N1 C1 -176.78(14) . . . . ?
C11 C10 N1 N2 -1.5(2) . . . . ?
C11 C13 O4 C16 -179.49(14) . . . . ?
C12 C10 C11 C13 9.2(3) . . . . ?
C12 C10 C11 P1 177.61(14) . . . . ?
C12 C10 N1 C1 5.1(2) . . . . ?
C12 C10 N1 N2 -179.69(13) . . . . ?
C13 C11 P1 C21 -72.13(16) . . . . ?
C13 C11 P1 C18 51.09(16) . . . . ?
C13 C11 P1 N2 170.27(14) . . . . ?
C15 C14 O2 C12 -91.98(18) . . . . ?
C17 C16 O4 C13 176.70(15) . . . . ?
N1 C1 C2 C3 -179.05(14) . . . . ?
N1 C1 C2 C7 1.4(2) . . . . ?
N1 C1 C6 C5 179.46(13) . . . . ?
N1 C1 C6 C8 0.6(2) . . . . ?
N1 C10 C11 C13 -168.78(15) . . . . ?
N1 C10 C11 P1 -0.34(17) . . . . ?
N1 C10 C12 O1 69.4(2) . . . . ?
N1 C10 C12 O2 -108.53(16) . . . . ?
N1 N2 P1 C21 -124.93(10) . . . . ?
N1 N2 P1 C18 115.68(11) . . . . ?
N1 N2 P1 C11 -2.37(11) . . . . ?
O1 C12 O2 C14 -3.7(2) . . . . ?
O3 C13 O4 C16 1.3(2) . . . . ?
P1 C11 C13 O3 9.3(2) . . . . ?
P1 C11 C13 O4 -169.85(12) . . . . ?
C101 C102 C103 C104 1.1(2) . . . . ?
C101 N101 N102 P101 -178.18(10) . . . . ?
C102 C101 C106 C105 -0.5(2) . . . . ?
C102 C101 C106 C108 179.09(15) . . . . ?
C102 C101 N101 C110 -75.7(2) . . . . ?
C102 C101 N101 N102 99.97(16) . . . . ?
C102 C103 C104 C105 -1.2(2) . . . . ?
C102 C103 C104 C109 178.60(15) . . . . ?
C103 C104 C105 C106 0.5(2) . . . . ?
C104 C105 C106 C101 0.4(2) . . . . ?
C104 C105 C106 C108 -179.23(16) . . . . ?
C106 C101 C102 C103 -0.2(2) . . . . ?
C106 C101 C102 C107 178.98(15) . . . . ?
C106 C101 N101 C110 107.78(18) . . . . ?
C106 C101 N101 N102 -76.51(17) . . . . ?
C107 C102 C103 C104 -178.10(15) . . . . ?
C109 C104 C105 C106 -179.35(15) . . . . ?
C122 C121 P101 C118 52.83(15) . . . . ?
C122 C121 P101 C111 -177.44(13) . . . . ?
C122 C121 P101 N102 -69.07(15) . . . . ?
C123 C121 P101 C118 175.37(12) . . . . ?
C123 C121 P101 C111 -54.90(14) . . . . ?
C123 C121 P101 N102 53.46(14) . . . . ?
C120 C118 P101 C121 52.01(14) . . . . ?
C120 C118 P101 C111 -74.97(14) . . . . ?
C120 C118 P101 N102 175.80(12) . . . . ?
C119 C118 P101 C121 176.82(12) . . . . ?
C119 C118 P101 C111 49.84(15) . . . . ?
C119 C118 P101 N102 -59.39(14) . . . . ?
C110 C111 C113 O103 -177.58(16) . . . . ?
C110 C111 C113 O104 1.0(2) . . . . ?
C110 C111 P101 C121 118.52(12) . . . . ?
C110 C111 P101 C118 -117.64(12) . . . . ?
C110 C111 P101 N102 -0.43(12) . . . . ?
C110 C112 O102 C114 177.95(14) . . . . ?
C110 N101 N102 P101 -2.01(16) . . . . ?
C111 C110 C112 O101 117.1(2) . . . . ?
C111 C110 C112 O102 -63.8(2) . . . . ?
C111 C110 N101 C101 177.42(14) . . . . ?
C111 C110 N101 N102 1.8(2) . . . . ?
C111 C113 O104 C116 177.90(14) . . . . ?
C112 C110 C111 C113 -12.0(3) . . . . ?
C112 C110 C111 P101 179.04(13) . . . . ?
C112 C110 N101 C101 -2.3(2) . . . . ?
C112 C110 N101 N102 -177.94(13) . . . . ?
C113 C111 P101 C121 -51.15(16) . . . . ?
C113 C111 P101 C118 72.68(16) . . . . ?
C113 C111 P101 N102 -170.10(14) . . . . ?
C115 C114 O102 C112 165.01(19) . . . . ?
C117 C116 O104 C113 -176.72(14) . . . . ?
N101 C101 C102 C103 -176.51(13) . . . . ?
N101 C101 C102 C107 2.6(2) . . . . ?
N101 C101 C106 C105 175.85(14) . . . . ?
N101 C101 C106 C108 -4.5(2) . . . . ?
N101 C110 C111 C113 168.29(16) . . . . ?
N101 C110 C111 P101 -0.67(17) . . . . ?
N101 C110 C112 O101 -63.2(2) . . . . ?
N101 C110 C112 O102 115.85(16) . . . . ?
N101 N102 P101 C121 -116.86(10) . . . . ?
N101 N102 P101 C118 123.69(10) . . . . ?
N101 N102 P101 C111 1.30(11) . . . . ?
O101 C112 O102 C114 -3.0(2) . . . . ?
O103 C113 O104 C116 -3.5(2) . . . . ?
P101 C111 C113 O103 -10.5(2) . . . . ?
P101 C111 C113 O104 168.14(11) . . . . ?

loop_
_exptl_oxdiff_crystal_face_indexfrac_h
_exptl_oxdiff_crystal_face_indexfrac_k
_exptl_oxdiff_crystal_face_indexfrac_l
_exptl_oxdiff_crystal_face_x
_exptl_oxdiff_crystal_face_y
_exptl_oxdiff_crystal_face_z
-3.6707 5.5770 -5.9025 -0.0659 -0.0548 -0.9963
-7.9911 -4.0689 -3.3634 -0.7229 -0.6187 0.3076
9.2506 -1.4521 7.4998 0.6166 0.5263 0.5854
-2.0074 1.5849 18.1325 -0.3830 0.9230 0.0363
-1.1306 -0.0759 18.7635 -0.3651 0.8787 0.3076
1.3858 -0.3904 -18.7310 0.3730 -0.8979 -0.2337
1.0943 0.0515 18.3207 -0.1715 0.9242 0.3413
11.0396 0.2576 -0.7178 0.9292 0.2755 0.2463
-10.5928 1.7594 4.1536 -0.8865 0.0233 -0.4621
-2.8496 0.9154 18.3814 -0.4745 0.8729 0.1136
3.6178 -6.0179 0.4561 0.1278 -0.2379 0.9628
